data_1504459
loop_
_publ_author_name
'Li, Chun-Shun'
'Di, Ying-Tong'
'Mu, Shu-Zhen'
'He, Hong-Ping'
'Zhang, Qiang'
'Fang, Xin'
'Zhang, Yu'
'Li, Shun-Lin'
'Lu, Yang'
'Gong, Yan-Qing'
'Hao, Xiao-Jiang'

_publ_section_title
;
 Daphniphyllum and diterpenoid alkaloids from Daphniphyllum
 longeracemosum.
;
_journal_issue 7
_journal_name_full 'Journal of natural products'
_journal_page_first 1202
_journal_page_last 1206
_journal_paper_doi 10.1021/np8001332
_journal_volume 71
_journal_year 2008
_chemical_absolute_configuration unk
_chemical_formula_moiety 'C23 H33 N O4,H2 O'
_chemical_formula_sum 'C23 H35 N O5'
_chemical_formula_weight 405.52
_chemical_name_systematic
; 
 ? 
;
_space_group_IT_number 19
_symmetry_cell_setting orthorhombic
_symmetry_space_group_name_Hall 'P 2ac 2ab'
_symmetry_space_group_name_H-M 'P 21 21 21'
_atom_sites_solution_hydrogens geom
_atom_sites_solution_primary direct
_atom_sites_solution_secondary difmap
_audit_creation_method SHELXL-97
_cell_angle_alpha 90.00
_cell_angle_beta 90.00
_cell_angle_gamma 90.00
_cell_formula_units_Z 4
_cell_length_a 8.799(2)
_cell_length_b 14.981(3)
_cell_length_c 15.655(3)
_cell_measurement_reflns_used 4651
_cell_measurement_temperature 295(2)
_cell_measurement_theta_max 27.46
_cell_measurement_theta_min 1.88
_cell_volume 2063.6(7)
_computing_cell_refinement 'SCALE(Otwinowski & Minor,1997)'
_computing_data_collection 'DENZO(Otwinowski & Minor,1997)'
_computing_data_reduction 'SCALE(Otwinowski & Minor,1997)'
_computing_molecular_graphics PLUTON(Spek,1990)
_computing_publication_material 'SHELXL97(Sheldrick, 1997)'
_computing_structure_refinement 'SHELXL-97 (Sheldrick, 1997)'
_computing_structure_solution 'SHELXS-97 (Sheldrick, 1997)'
_diffrn_ambient_temperature 295(2)
_diffrn_measured_fraction_theta_full 0.999
_diffrn_measured_fraction_theta_max 0.999
_diffrn_radiation_monochromator graphite
_diffrn_radiation_source 'fine-focus sealed tube'
_diffrn_radiation_type MoK\a
_diffrn_radiation_wavelength 0.71073
_diffrn_reflns_av_R_equivalents 0.0265
_diffrn_reflns_av_sigmaI/netI 0.0197
_diffrn_reflns_limit_h_max 8
_diffrn_reflns_limit_h_min -11
_diffrn_reflns_limit_k_max 19
_diffrn_reflns_limit_k_min -19
_diffrn_reflns_limit_l_max 20
_diffrn_reflns_limit_l_min -19
_diffrn_reflns_number 17319
_diffrn_reflns_theta_full 27.46
_diffrn_reflns_theta_max 27.46
_diffrn_reflns_theta_min 1.88
_exptl_absorpt_coefficient_mu 0.091
_exptl_absorpt_correction_type none
_exptl_crystal_colour colourless
_exptl_crystal_density_diffrn 1.305
_exptl_crystal_density_method 'not measured'
_exptl_crystal_description block
_exptl_crystal_F_000 880
_exptl_crystal_size_max 0.50
_exptl_crystal_size_mid 0.30
_exptl_crystal_size_min 0.20
_refine_diff_density_max 0.255
_refine_diff_density_min -0.181
_refine_diff_density_rms 0.038
_refine_ls_abs_structure_details 'Flack H D (1983), Acta Cryst. A39, 876-881'
_refine_ls_abs_structure_Flack 0.9(1)
_refine_ls_extinction_method none
_refine_ls_goodness_of_fit_ref 1.050
_refine_ls_hydrogen_treatment mixed
_refine_ls_matrix_type full
_refine_ls_number_parameters 270
_refine_ls_number_reflns 4651
_refine_ls_number_restraints 9
_refine_ls_restrained_S_all 1.049
_refine_ls_R_factor_all 0.0399
_refine_ls_R_factor_gt 0.0368
_refine_ls_shift/su_max 0.004
_refine_ls_shift/su_mean 0.001
_refine_ls_structure_factor_coef Fsqd
_refine_ls_weighting_details 'calc w=1/[\s^2^(Fo^2^)+(0.0641P)^2^+0.2397P] where P=(Fo^2^+2Fc^2^)/3'
_refine_ls_weighting_scheme calc
_refine_ls_wR_factor_gt 0.0993
_refine_ls_wR_factor_ref 0.1026
_reflns_number_gt 4339
_reflns_number_total 4651
_reflns_threshold_expression >2sigma(I)
_cod_data_source_file np8001332-file008.cif
_cod_data_source_block a
_cod_original_sg_symbol_H-M P212121
_cod_database_code 1504459

loop_
_symmetry_equiv_pos_as_xyz
'x, y, z'
'-x+1/2, -y, z+1/2'
'-x, y+1/2, -z+1/2'
'x+1/2, -y+1/2, -z'

loop_
_atom_site_label
_atom_site_type_symbol
_atom_site_fract_x
_atom_site_fract_y
_atom_site_fract_z
_atom_site_U_iso_or_equiv
_atom_site_adp_type
_atom_site_occupancy
_atom_site_symmetry_multiplicity
_atom_site_calc_flag
_atom_site_refinement_flags
N1 N 0.08405(14) 0.22377(7) 0.82839(8) 0.0329(3) Uani 1 1 d .
O1 O 0.20548(14) -0.05633(7) 0.64922(7) 0.0423(3) Uani 1 1 d .
HO1 H 0.2052 -0.1093 0.6360 0.064 Uiso 1 1 calc R
OW O -0.18850(17) 0.26331(8) 0.90851(8) 0.0467(3) Uani 1 1 d D
O2 O 0.45384(12) 0.17878(7) 0.92896(7) 0.0399(3) Uani 1 1 d .
HO2 H 0.4200 0.1927 0.9759 0.060 Uiso 1 1 calc R
O3 O 0.1414(2) -0.17833(9) 0.90964(9) 0.0679(4) Uani 1 1 d .
O4 O 0.0628(2) -0.17680(9) 1.04435(9) 0.0623(4) Uani 1 1 d .
C1 C 0.18553(15) 0.16493(8) 0.87869(9) 0.0278(3) Uani 1 1 d .
H1 H 0.1608 0.1743 0.9391 0.033 Uiso 1 1 calc R
C2 C 0.34739(15) 0.20342(9) 0.86399(9) 0.0311(3) Uani 1 1 d .
C3 C 0.41513(17) 0.17125(10) 0.77921(10) 0.0360(3) Uani 1 1 d .
H3A H 0.3820 0.2111 0.7341 0.043 Uiso 1 1 calc R
H3B H 0.5250 0.1753 0.7827 0.043 Uiso 1 1 calc R
C4 C 0.37206(15) 0.07596(10) 0.75480(9) 0.0329(3) Uani 1 1 d .
H4A H 0.4315 0.0353 0.7896 0.039 Uiso 1 1 calc R
H4B H 0.4014 0.0663 0.6958 0.039 Uiso 1 1 calc R
C5 C 0.20229(15) 0.05074(9) 0.76440(8) 0.0274(3) Uani 1 1 d .
C6 C 0.09935(16) 0.10942(9) 0.70587(9) 0.0321(3) Uani 1 1 d .
H6A H 0.1514 0.1111 0.6506 0.039 Uiso 1 1 calc R
C7 C 0.08821(18) 0.20770(9) 0.73455(10) 0.0361(3) Uani 1 1 d .
H7A H 0.1744 0.2397 0.7111 0.043 Uiso 1 1 calc R
H7B H -0.0028 0.2333 0.7096 0.043 Uiso 1 1 calc R
C8 C 0.15768(14) 0.06518(8) 0.85917(8) 0.0268(3) Uani 1 1 d .
C9 C -0.00553(16) 0.04350(9) 0.88110(9) 0.0315(3) Uani 1 1 d .
C10 C -0.14021(16) 0.04511(10) 0.84210(11) 0.0385(3) Uani 1 1 d .
C11 C -0.18025(17) 0.08097(12) 0.75599(11) 0.0442(4) Uani 1 1 d .
H11A H -0.2045 0.1438 0.7622 0.053 Uiso 1 1 calc R
H11B H -0.2717 0.0510 0.7367 0.053 Uiso 1 1 calc R
C12 C -0.06037(18) 0.07183(11) 0.68655(11) 0.0410(3) Uani 1 1 d .
H12A H -0.0983 0.1012 0.6356 0.049 Uiso 1 1 calc R
H12B H -0.0497 0.0089 0.6732 0.049 Uiso 1 1 calc R
C13 C 0.24789(18) 0.00510(10) 0.92446(10) 0.0342(3) Uani 1 1 d .
H13A H 0.3036 -0.0407 0.8939 0.041 Uiso 1 1 calc R
H13B H 0.3203 0.0413 0.9558 0.041 Uiso 1 1 calc R
C14 C 0.13486(19) -0.03863(10) 0.98718(9) 0.0364(3) Uani 1 1 d .
H14A H 0.1688 -0.0277 1.0459 0.044 Uiso 1 1 calc R
C15 C -0.01660(19) 0.01123(10) 0.97157(11) 0.0398(3) Uani 1 1 d .
H15A H -0.0204 0.0632 1.0095 0.048 Uiso 1 1 calc R
C16 C -0.1721(2) -0.03509(16) 0.97341(15) 0.0612(5) Uani 1 1 d .
H16A H -0.1622 -0.0984 0.9618 0.073 Uiso 1 1 calc R
H16B H -0.2211 -0.0273 1.0284 0.073 Uiso 1 1 calc R
C17 C -0.2621(2) 0.01161(12) 0.90264(14) 0.0521(4) Uani 1 1 d .
H17A H -0.3298 -0.0299 0.8741 0.062 Uiso 1 1 calc R
H17B H -0.3213 0.0608 0.9254 0.062 Uiso 1 1 calc R
C18 C 0.31420(18) 0.30540(9) 0.86843(10) 0.0353(3) Uani 1 1 d .
H18A H 0.3255 0.3230 0.9284 0.042 Uiso 1 1 calc R
C19 C 0.14471(18) 0.31472(10) 0.84665(12) 0.0414(3) Uani 1 1 d .
H19A H 0.0905 0.3411 0.8943 0.050 Uiso 1 1 calc R
H19B H 0.1319 0.3529 0.7971 0.050 Uiso 1 1 calc R
C20 C 0.4194(2) 0.36504(12) 0.81710(14) 0.0532(4) Uani 1 1 d .
H20A H 0.3898 0.4262 0.8244 0.080 Uiso 1 1 calc R
H20B H 0.4130 0.3494 0.7577 0.080 Uiso 1 1 calc R
H20C H 0.5220 0.3572 0.8366 0.080 Uiso 1 1 calc R
C21 C 0.18622(17) -0.04813(9) 0.73893(9) 0.0330(3) Uani 1 1 d .
H21A H 0.2623 -0.0835 0.7683 0.040 Uiso 1 1 calc R
H21B H 0.0866 -0.0700 0.7553 0.040 Uiso 1 1 calc R
C22 C 0.11619(19) -0.13768(11) 0.97354(10) 0.0407(3) Uani 1 1 d .
C23 C 0.0253(4) -0.27024(14) 1.03793(19) 0.0804(8) Uani 1 1 d .
H23A H -0.0130 -0.2910 1.0918 0.121 Uiso 1 1 calc R
H23B H 0.1148 -0.3035 1.0230 0.121 Uiso 1 1 calc R
H23C H -0.0507 -0.2785 0.9947 0.121 Uiso 1 1 calc R
HOW2 H -0.118(2) 0.2404(16) 0.8794(15) 0.069(7) Uiso 1 1 d D
HOW1 H -0.265(2) 0.2325(16) 0.9067(17) 0.074(8) Uiso 1 1 d D

loop_
_atom_site_aniso_label
_atom_site_aniso_U_11
_atom_site_aniso_U_22
_atom_site_aniso_U_33
_atom_site_aniso_U_23
_atom_site_aniso_U_13
_atom_site_aniso_U_12
N1 0.0280(5) 0.0280(5) 0.0429(7) -0.0042(5) -0.0034(5) 0.0032(4)
O1 0.0582(7) 0.0352(5) 0.0336(5) -0.0077(4) 0.0064(5) -0.0024(5)
OW 0.0554(8) 0.0377(6) 0.0468(7) -0.0027(5) 0.0060(6) 0.0030(6)
O2 0.0325(5) 0.0447(6) 0.0424(6) -0.0032(5) -0.0108(4) 0.0021(4)
O3 0.1009(12) 0.0457(7) 0.0571(8) -0.0117(6) 0.0091(8) -0.0110(7)
O4 0.0924(11) 0.0427(7) 0.0517(7) 0.0115(6) 0.0011(7) -0.0148(7)
C1 0.0265(6) 0.0292(6) 0.0278(6) -0.0031(5) -0.0002(5) 0.0010(5)
C2 0.0263(6) 0.0327(6) 0.0342(7) -0.0020(5) -0.0032(5) -0.0007(5)
C3 0.0274(6) 0.0413(7) 0.0392(8) -0.0038(6) 0.0042(6) -0.0034(6)
C4 0.0268(6) 0.0384(7) 0.0334(7) -0.0043(5) 0.0030(5) 0.0025(5)
C5 0.0265(6) 0.0283(6) 0.0274(6) -0.0023(5) -0.0007(5) 0.0014(5)
C6 0.0340(7) 0.0335(6) 0.0289(6) 0.0009(5) -0.0046(6) 0.0011(5)
C7 0.0364(7) 0.0314(7) 0.0405(8) 0.0055(6) -0.0059(6) 0.0012(5)
C8 0.0253(6) 0.0283(6) 0.0268(6) -0.0006(5) -0.0003(5) 0.0011(5)
C9 0.0297(6) 0.0289(6) 0.0360(7) -0.0028(5) 0.0049(5) 0.0007(5)
C10 0.0274(6) 0.0345(7) 0.0537(9) -0.0032(7) 0.0041(6) -0.0011(5)
C11 0.0281(7) 0.0452(8) 0.0595(10) -0.0021(7) -0.0112(7) 0.0012(6)
C12 0.0379(8) 0.0415(7) 0.0435(8) -0.0010(6) -0.0151(6) 0.0005(6)
C13 0.0350(7) 0.0347(7) 0.0330(7) 0.0032(5) -0.0049(6) 0.0017(5)
C14 0.0465(8) 0.0364(7) 0.0264(6) 0.0003(5) -0.0032(6) -0.0030(6)
C15 0.0426(8) 0.0384(7) 0.0383(8) -0.0013(6) 0.0112(7) 0.0004(6)
C16 0.0441(9) 0.0660(12) 0.0735(13) 0.0180(10) 0.0192(9) -0.0044(9)
C17 0.0317(8) 0.0503(9) 0.0741(13) 0.0010(9) 0.0129(8) -0.0023(7)
C18 0.0363(7) 0.0310(6) 0.0387(7) -0.0024(6) -0.0039(6) -0.0030(5)
C19 0.0368(7) 0.0287(6) 0.0588(9) -0.0065(7) -0.0032(7) 0.0024(6)
C20 0.0504(9) 0.0402(8) 0.0692(12) 0.0083(8) 0.0040(9) -0.0089(7)
C21 0.0364(7) 0.0305(6) 0.0323(7) -0.0029(5) 0.0004(6) 0.0013(5)
C22 0.0453(8) 0.0391(7) 0.0379(7) 0.0039(6) -0.0080(7) -0.0023(6)
C23 0.0998(19) 0.0445(10) 0.0969(19) 0.0192(11) -0.0025(16) -0.0153(11)

loop_
_atom_type_symbol
_atom_type_description
_atom_type_scat_dispersion_real
_atom_type_scat_dispersion_imag
_atom_type_scat_source
C C 0.0033 0.0016 'International Tables Vol C Tables 4.2.6.8 and 6.1.1.4'
H H 0.0000 0.0000 'International Tables Vol C Tables 4.2.6.8 and 6.1.1.4'
N N 0.0061 0.0033 'International Tables Vol C Tables 4.2.6.8 and 6.1.1.4'
O O 0.0106 0.0060 'International Tables Vol C Tables 4.2.6.8 and 6.1.1.4'

loop_
_geom_angle_atom_site_label_1
_geom_angle_atom_site_label_2
_geom_angle_atom_site_label_3
_geom_angle
C1 N1 C7 114.42(11)
C1 N1 C19 103.07(11)
C7 N1 C19 109.15(12)
C21 O1 HO1 109.5
HOW2 OW HOW1 111(2)
C2 O2 HO2 109.5
C22 O4 C23 116.58(18)
N1 C1 C8 112.01(10)
N1 C1 C2 104.65(10)
C8 C1 C2 118.36(11)
N1 C1 H1 107.1
C8 C1 H1 107.1
C2 C1 H1 107.1
O2 C2 C3 106.25(11)
O2 C2 C1 113.51(11)
C3 C2 C1 111.60(11)
O2 C2 C18 110.13(11)
C3 C2 C18 114.85(12)
C1 C2 C18 100.70(10)
C4 C3 C2 114.49(12)
C4 C3 H3A 108.6
C2 C3 H3A 108.6
C4 C3 H3B 108.6
C2 C3 H3B 108.6
H3A C3 H3B 107.6
C3 C4 C5 116.35(11)
C3 C4 H4A 108.2
C5 C4 H4A 108.2
C3 C4 H4B 108.2
C5 C4 H4B 108.2
H4A C4 H4B 107.4
C21 C5 C4 107.35(11)
C21 C5 C8 111.02(11)
C4 C5 C8 107.65(11)
C21 C5 C6 109.66(11)
C4 C5 C6 111.45(11)
C8 C5 C6 109.68(10)
C7 C6 C12 110.32(12)
C7 C6 C5 113.82(11)
C12 C6 C5 115.99(12)
C7 C6 H6A 105.2
C12 C6 H6A 105.2
C5 C6 H6A 105.2
N1 C7 C6 116.30(11)
N1 C7 H7A 108.2
C6 C7 H7A 108.2
N1 C7 H7B 108.2
C6 C7 H7B 108.2
H7A C7 H7B 107.4
C9 C8 C1 108.27(11)
C9 C8 C5 115.34(11)
C1 C8 C5 106.51(10)
C9 C8 C13 102.02(11)
C1 C8 C13 110.13(11)
C5 C8 C13 114.43(11)
C10 C9 C15 112.36(14)
C10 C9 C8 137.42(14)
C15 C9 C8 110.21(12)
C9 C10 C11 129.02(14)
C9 C10 C17 109.66(15)
C11 C10 C17 121.08(14)
C10 C11 C12 116.70(13)
C10 C11 H11A 108.1
C12 C11 H11A 108.1
C10 C11 H11B 108.1
C12 C11 H11B 108.1
H11A C11 H11B 107.3
C11 C12 C6 117.29(13)
C11 C12 H12A 108.0
C6 C12 H12A 108.0
C11 C12 H12B 108.0
C6 C12 H12B 108.0
H12A C12 H12B 107.2
C14 C13 C8 109.29(12)
C14 C13 H13A 109.8
C8 C13 H13A 109.8
C14 C13 H13B 109.8
C8 C13 H13B 109.8
H13A C13 H13B 108.3
C22 C14 C13 113.44(13)
C22 C14 C15 111.03(13)
C13 C14 C15 104.46(12)
C22 C14 H14A 109.3
C13 C14 H14A 109.3
C15 C14 H14A 109.3
C9 C15 C16 102.80(15)
C9 C15 C14 104.40(12)
C16 C15 C14 123.15(14)
C9 C15 H15A 108.5
C16 C15 H15A 108.5
C14 C15 H15A 108.5
C17 C16 C15 103.94(15)
C17 C16 H16A 111.0
C15 C16 H16A 111.0
C17 C16 H16B 111.0
C15 C16 H16B 111.0
H16A C16 H16B 109.0
C10 C17 C16 103.75(14)
C10 C17 H17A 111.0
C16 C17 H17A 111.0
C10 C17 H17B 111.0
C16 C17 H17B 111.0
H17A C17 H17B 109.0
C20 C18 C19 114.92(14)
C20 C18 C2 116.10(14)
C19 C18 C2 105.15(11)
C20 C18 H18A 106.7
C19 C18 H18A 106.7
C2 C18 H18A 106.7
N1 C19 C18 107.88(11)
N1 C19 H19A 110.1
C18 C19 H19A 110.1
N1 C19 H19B 110.1
C18 C19 H19B 110.1
H19A C19 H19B 108.4
C18 C20 H20A 109.5
C18 C20 H20B 109.5
H20A C20 H20B 109.5
C18 C20 H20C 109.5
H20A C20 H20C 109.5
H20B C20 H20C 109.5
O1 C21 C5 109.16(11)
O1 C21 H21A 109.8
C5 C21 H21A 109.8
O1 C21 H21B 109.8
C5 C21 H21B 109.8
H21A C21 H21B 108.3
O3 C22 O4 122.44(15)
O3 C22 C14 126.96(15)
O4 C22 C14 110.59(14)
O4 C23 H23A 109.5
O4 C23 H23B 109.5
H23A C23 H23B 109.5
O4 C23 H23C 109.5
H23A C23 H23C 109.5
H23B C23 H23C 109.5

loop_
_geom_bond_atom_site_label_1
_geom_bond_atom_site_label_2
_geom_bond_distance
N1 C1 1.4814(17)
N1 C7 1.489(2)
N1 C19 1.4910(19)
O1 C21 1.4199(17)
O1 HO1 0.8200
OW HOW2 0.842(16)
OW HOW1 0.813(16)
O2 C2 1.4312(17)
O2 HO2 0.8200
O3 C22 1.192(2)
O4 C22 1.339(2)
O4 C23 1.442(2)
C1 C8 1.5448(17)
C1 C2 1.5537(19)
C1 H1 0.9800
C2 C3 1.533(2)
C2 C18 1.5570(19)
C3 C4 1.525(2)
C3 H3A 0.9700
C3 H3B 0.9700
C4 C5 1.5481(19)
C4 H4A 0.9700
C4 H4B 0.9700
C5 C21 1.5404(18)
C5 C8 1.5498(18)
C5 C6 1.5597(18)
C6 C7 1.543(2)
C6 C12 1.544(2)
C6 H6A 0.9800
C7 H7A 0.9700
C7 H7B 0.9700
C8 C9 1.5119(18)
C8 C13 1.5764(18)
C9 C10 1.333(2)
C9 C15 1.500(2)
C10 C11 1.493(2)
C10 C17 1.517(2)
C11 C12 1.521(2)
C11 H11A 0.9700
C11 H11B 0.9700
C12 H12A 0.9700
C12 H12B 0.9700
C13 C14 1.543(2)
C13 H13A 0.9700
C13 H13B 0.9700
C14 C22 1.508(2)
C14 C15 1.547(2)
C14 H14A 0.9800
C15 C16 1.535(3)
C15 H15A 0.9800
C16 C17 1.531(3)
C16 H16A 0.9700
C16 H16B 0.9700
C17 H17A 0.9700
C17 H17B 0.9700
C18 C20 1.517(2)
C18 C19 1.536(2)
C18 H18A 0.9800
C19 H19A 0.9700
C19 H19B 0.9700
C20 H20A 0.9600
C20 H20B 0.9600
C20 H20C 0.9600
C21 H21A 0.9700
C21 H21B 0.9700
C23 H23A 0.9600
C23 H23B 0.9600
C23 H23C 0.9600

loop_
_geom_hbond_atom_site_label_D
_geom_hbond_atom_site_label_H
_geom_hbond_atom_site_label_A
_geom_hbond_distance_DH
_geom_hbond_distance_HA
_geom_hbond_distance_DA
_geom_hbond_angle_DHA
_geom_hbond_site_symmetry_A
O1 HO1 OW 0.82 2.04 2.8531(17) 173.3 3_546
O2 HO2 OW 0.82 2.15 2.9657(18) 173.7 4_557
OW HOW2 N1 0.842(16) 1.966(16) 2.7704(19) 160(2) .

loop_
_geom_torsion_atom_site_label_1
_geom_torsion_atom_site_label_2
_geom_torsion_atom_site_label_3
_geom_torsion_atom_site_label_4
_geom_torsion
C7 N1 C1 C8 -53.46(15)
C19 N1 C1 C8 -171.83(11)
C7 N1 C1 C2 75.99(13)
C19 N1 C1 C2 -42.38(14)
N1 C1 C2 O2 158.40(11)
C8 C1 C2 O2 -76.05(15)
N1 C1 C2 C3 -81.57(13)
C8 C1 C2 C3 43.98(16)
N1 C1 C2 C18 40.75(13)
C8 C1 C2 C18 166.30(11)
O2 C2 C3 C4 88.90(14)
C1 C2 C3 C4 -35.31(16)
C18 C2 C3 C4 -149.10(13)
C2 C3 C4 C5 46.00(18)
C3 C4 C5 C21 -178.42(12)
C3 C4 C5 C8 -58.83(15)
C3 C4 C5 C6 61.48(16)
C21 C5 C6 C7 171.27(12)
C4 C5 C6 C7 -70.01(15)
C8 C5 C6 C7 49.11(15)
C21 C5 C6 C12 41.66(16)
C4 C5 C6 C12 160.38(12)
C8 C5 C6 C12 -80.50(15)
C1 N1 C7 C6 38.96(18)
C19 N1 C7 C6 153.83(13)
C12 C6 C7 N1 95.18(15)
C5 C6 C7 N1 -37.22(18)
N1 C1 C8 C9 -59.90(14)
C2 C1 C8 C9 178.20(11)
N1 C1 C8 C5 64.71(13)
C2 C1 C8 C5 -57.18(14)
N1 C1 C8 C13 -170.68(11)
C2 C1 C8 C13 67.43(15)
C21 C5 C8 C9 -62.58(14)
C4 C5 C8 C9 -179.80(11)
C6 C5 C8 C9 58.77(14)
C21 C5 C8 C1 177.28(11)
C4 C5 C8 C1 60.05(12)
C6 C5 C8 C1 -61.38(13)
C21 C5 C8 C13 55.35(14)
C4 C5 C8 C13 -61.88(14)
C6 C5 C8 C13 176.69(11)
C1 C8 C9 C10 88.5(2)
C5 C8 C9 C10 -30.7(2)
C13 C8 C9 C10 -155.34(17)
C1 C8 C9 C15 -91.73(13)
C5 C8 C9 C15 149.09(11)
C13 C8 C9 C15 24.43(14)
C15 C9 C10 C11 173.31(15)
C8 C9 C10 C11 -6.9(3)
C15 C9 C10 C17 -1.02(18)
C8 C9 C10 C17 178.74(16)
C9 C10 C11 C12 34.3(2)
C17 C10 C11 C12 -151.97(15)
C10 C11 C12 C6 -54.02(19)
C7 C6 C12 C11 -53.37(17)
C5 C6 C12 C11 77.91(16)
C9 C8 C13 C14 -6.85(14)
C1 C8 C13 C14 107.95(13)
C5 C8 C13 C14 -132.11(12)
C8 C13 C14 C22 109.12(14)
C8 C13 C14 C15 -11.92(15)
C10 C9 C15 C16 17.50(18)
C8 C9 C15 C16 -162.33(13)
C10 C9 C15 C14 147.09(13)
C8 C9 C15 C14 -32.73(15)
C22 C14 C15 C9 -96.43(14)
C13 C14 C15 C9 26.20(15)
C22 C14 C15 C16 19.7(2)
C13 C14 C15 C16 142.36(17)
C9 C15 C16 C17 -26.02(19)
C14 C15 C16 C17 -142.96(17)
C9 C10 C17 C16 -16.0(2)
C11 C10 C17 C16 169.14(17)
C15 C16 C17 C10 25.7(2)
O2 C2 C18 C20 88.49(16)
C3 C2 C18 C20 -31.39(19)
C1 C2 C18 C20 -151.41(14)
O2 C2 C18 C19 -143.30(13)
C3 C2 C18 C19 96.83(15)
C1 C2 C18 C19 -23.19(14)
C1 N1 C19 C18 26.91(16)
C7 N1 C19 C18 -95.09(15)
C20 C18 C19 N1 127.54(15)
C2 C18 C19 N1 -1.39(17)
C4 C5 C21 O1 -71.38(14)
C8 C5 C21 O1 171.21(11)
C6 C5 C21 O1 49.86(15)
C23 O4 C22 O3 -4.7(3)
C23 O4 C22 C14 174.16(19)
C13 C14 C22 O3 -22.8(2)
C15 C14 C22 O3 94.5(2)
C13 C14 C22 O4 158.41(14)
C15 C14 C22 O4 -84.32(17)
